data_2104338
loop_
_publ_author_name
'St\"oger, Berthold'
'Weil, Matthias'
'Zobetz, Erich'
'Giester, Gerald'

_publ_section_title
;
 Polymorphism of CaTeO~3~ and solid solutions
 Ca~<i>x~</i>Sr~1{-~<i>x</i>}TeO~3~
;
_journal_coeditor_code SN5078
_journal_issue 2
_journal_name_full 'Acta Crystallographica Section B'
_journal_page_first 167
_journal_page_last 181
_journal_paper_doi 10.1107/S0108768109002997
_journal_volume 65
_journal_year 2009
_chemical_formula_structural 'Ca Te O3'
_chemical_formula_sum 'Ca O3 Te'
_chemical_formula_weight 215.68
_chemical_name_systematic
;
 calcium(II) tellurium(IV) oxide - beta
;
_space_group_IT_number 2
_symmetry_cell_setting triclinic
_symmetry_space_group_name_Hall '-P 1'
_symmetry_space_group_name_H-M 'P -1'
_atom_sites_solution_primary direct
_atom_sites_solution_secondary difmap
_audit_creation_method SHELXL-97
_cell_angle_alpha 107.2320(10)
_cell_angle_beta 110.255(2)
_cell_angle_gamma 33.0200(10)
_cell_formula_units_Z 18
_cell_length_a 25.6231(4)
_cell_length_b 10.2467(2)
_cell_length_c 11.3413(2)
_cell_measurement_reflns_used 25905
_cell_measurement_temperature 325(2)
_cell_measurement_theta_max 36.20
_cell_measurement_theta_min 2.08
_cell_volume 1522.19(6)
_computing_cell_refinement 'Denzo (Otwinowski & Minor, 1997)'
_computing_data_collection 'Collect (Nonius, 1998)'
_computing_data_reduction 'Denzo (Otwinowski & Minor, 1997)'
_computing_structure_refinement 'SHELXL-97 (Sheldrick, 1997)'
_computing_structure_solution 'SHELXS-97 (Sheldrick, 1990)'
_diffrn_ambient_temperature 273(2)
_diffrn_measured_fraction_theta_full 0.947
_diffrn_measured_fraction_theta_max 0.947
_diffrn_measurement_device_type 'Nonius Kappa-CCD'
_diffrn_measurement_method \w-scans
_diffrn_radiation_monochromator graphite
_diffrn_radiation_source 'fine-focus sealed tube'
_diffrn_radiation_type MoK\a
_diffrn_radiation_wavelength 0.71073
_diffrn_reflns_av_R_equivalents 0.0516
_diffrn_reflns_av_sigmaI/netI 0.0777
_diffrn_reflns_limit_h_max 41
_diffrn_reflns_limit_h_min -41
_diffrn_reflns_limit_k_max 16
_diffrn_reflns_limit_k_min -17
_diffrn_reflns_limit_l_max 18
_diffrn_reflns_limit_l_min -18
_diffrn_reflns_number 25905
_diffrn_reflns_theta_full 36.20
_diffrn_reflns_theta_max 36.20
_diffrn_reflns_theta_min 2.08
_diffrn_standards_number 0
_exptl_absorpt_coefficient_mu 10.107
_exptl_absorpt_correction_T_max 0.7862
_exptl_absorpt_correction_T_min 0.3768
_exptl_absorpt_correction_type multi-scan
_exptl_absorpt_process_details 'HKL-Scalepack (Otwinowsky & Minor, 2003)'
_exptl_crystal_colour colourless
_exptl_crystal_density_diffrn 4.235
_exptl_crystal_density_method 'not measured'
_exptl_crystal_description fragment
_exptl_crystal_F_000 1728
_exptl_crystal_size_max 0.12
_exptl_crystal_size_mid 0.08
_exptl_crystal_size_min 0.03
_refine_diff_density_max 2.364
_refine_diff_density_min -2.769
_refine_ls_extinction_coef 0.00116(3)
_refine_ls_extinction_expression Fc^*^=kFc[1+0.001xFc^2^\l^3^/sin(2\q)]^-1/4^
_refine_ls_extinction_method SHELXL
_refine_ls_goodness_of_fit_ref 1.122
_refine_ls_matrix_type full
_refine_ls_number_parameters 417
_refine_ls_number_reflns 13856
_refine_ls_number_restraints 0
_refine_ls_restrained_S_all 1.122
_refine_ls_R_factor_all 0.0883
_refine_ls_R_factor_gt 0.0510
_refine_ls_shift/su_max 0.002
_refine_ls_shift/su_mean 0.000
_refine_ls_structure_factor_coef Fsqd
_refine_ls_weighting_details 'w=1/[\s^2^(Fo^2^)+11.7862P] where P=(Fo^2^+2Fc^2^)/3'
_refine_ls_weighting_scheme calc
_refine_ls_wR_factor_gt 0.0859
_refine_ls_wR_factor_ref 0.0943
_reflns_number_gt 9848
_reflns_number_total 13856
_reflns_threshold_expression >2sigma(I)
_cod_data_source_file sn5078.cif
_cod_data_source_block b-CaTeO3-325
_cod_original_cell_volume 1522.19(5)
_cod_database_code 2104338
_cod_database_fobs_code 2104338

loop_
_symmetry_equiv_pos_as_xyz
'x, y, z'
'-x, -y, -z'

loop_
_atom_site_type_symbol
_atom_site_label
_atom_site_fract_x
_atom_site_fract_y
_atom_site_fract_z
_atom_site_U_iso_or_equiv
_atom_site_adp_type
_atom_site_calc_flag
_atom_site_refinement_flags
_atom_site_occupancy
_atom_site_disorder_assembly
_atom_site_disorder_group
Te Te11 0.19786(3) 0.21613(7) -0.26017(4) 0.01565(8) Uani d . 1 . .
Te Te12 0.52442(3) 0.24573(9) -0.25437(4) 0.02323(10) Uani d . 1 . .
Te Te13 -0.14239(3) 0.25374(6) 0.73635(3) 0.01100(7) Uani d . 1 . .
Te Te21 0.02644(3) -0.26979(7) 0.47731(4) 0.01733(8) Uani d . 1 . .
Te Te22 0.35658(3) -0.24706(8) 0.46042(4) 0.02153(9) Uani d . 1 . .
Te Te23 -0.32320(3) 0.76088(7) 0.44243(4) 0.01830(8) Uani d . 1 . .
Te Te31 0.16666(3) 0.27210(7) 0.16801(4) 0.01494(8) Uani d . 1 . .
Te Te32 0.47506(3) -0.69675(7) 0.15328(4) 0.01427(8) Uani d . 1 . .
Te Te33 -0.13590(3) 0.21381(7) 0.17871(4) 0.01402(8) Uani d . 1 . .
Ca Ca11 -0.07405(8) -0.2837(2) 0.13198(11) 0.0148(2) Uani d . 1 . .
Ca Ca12 0.24092(9) -0.2050(2) 0.11912(12) 0.0174(2) Uani d . 1 . .
Ca Ca13 0.59367(9) -0.2543(2) 0.14112(12) 0.0168(2) Uani d . 1 . .
Ca Ca21 -0.07717(9) -0.2413(2) 0.63206(12) 0.0165(2) Uani d . 1 . .
Ca Ca22 0.25854(9) -0.2718(2) 0.58015(12) 0.0181(2) Uani d . 1 . .
Ca Ca23 -0.42841(9) 0.7754(2) 0.63034(12) 0.0225(3) Uani d . 1 . .
Ca Ca31 0.02201(9) -0.2321(2) -0.03729(11) 0.0162(2) Uani d . 1 . .
Ca Ca32 0.35046(9) -0.2388(2) -0.06516(11) 0.0143(2) Uani d . 1 . .
Ca Ca33 0.67683(9) -0.2349(2) -0.04154(12) 0.0184(2) Uani d . 1 . .
O O11 0.2034(3) 0.0244(8) -0.2530(4) 0.0171(8) Uani d . 1 . .
O O12 0.5469(4) -1.9647(9) -0.2166(6) 0.0417(16) Uani d . 1 . .
O O13 -0.1251(3) 0.0625(7) 0.7948(4) 0.0155(8) Uani d . 1 . .
O O21 0.0760(3) -0.5049(8) -0.2111(4) 0.0194(9) Uani d . 1 . .
O O22 0.3941(4) -0.4846(10) -0.2533(6) 0.056(2) Uani d . 1 . .
O O23 -0.1798(3) 0.4554(8) 0.8773(4) 0.0192(9) Uani d . 1 . .
O O31 0.2828(3) -0.8919(9) -0.1076(5) 0.0256(10) Uani d . 1 . .
O O32A 0.5311(6) -0.6326(16) -0.0930(8) 0.027(2) Uani d P 0.615(14) . .
O O32B 0.5987(10) -0.845(3) -0.0994(11) 0.029(4) Uani d P 0.385(14) . .
O O33 -0.2616(3) 0.4493(7) 0.6295(4) 0.0199(9) Uani d . 1 . .
O O41 0.0005(4) -0.2562(10) 0.3055(4) 0.0285(11) Uani d . 1 . .
O O42 0.3356(4) -0.2371(10) 0.2883(5) 0.0289(11) Uani d . 1 . .
O O43 -0.4117(4) 0.9714(8) 0.3088(4) 0.0289(12) Uani d . 1 . .
O O51 0.0559(4) -0.4989(9) 0.5019(5) 0.0349(13) Uani d . 1 . .
O O52 0.4159(4) -0.5236(9) 0.4869(5) 0.0381(14) Uani d . 1 . .
O O53 -0.2803(4) 0.5096(9) 0.3486(5) 0.0326(12) Uani d . 1 . .
O O61 -0.0956(3) -0.0202(8) 0.5204(5) 0.0243(10) Uani d . 1 . .
O O62 0.2361(3) -0.0446(8) 0.4841(4) 0.0256(10) Uani d . 1 . .
O O63 -0.4178(4) 0.9015(9) 0.5100(6) 0.0439(17) Uani d . 1 . .
O O71 0.0587(3) -0.4833(7) 0.0525(4) 0.0144(8) Uani d . 1 . .
O O72 0.3812(3) -0.4837(7) 0.0166(4) 0.0157(8) Uani d . 1 . .
O O73 -0.2541(3) 0.4993(8) 0.0946(5) 0.0260(11) Uani d . 1 . .
O O81 0.2242(3) 0.0345(8) 0.0445(4) 0.0229(10) Uani d . 1 . .
O O82 0.5429(3) 0.0357(7) 0.0486(4) 0.0161(8) Uani d . 1 . .
O O83 -0.1325(4) 0.0312(9) 0.0732(5) 0.0278(11) Uani d . 1 . .
O O91 0.1069(3) -0.7447(8) 0.2045(4) 0.0221(10) Uani d . 1 . .
O O92 0.3881(3) -1.6394(8) 0.1783(4) 0.0209(9) Uani d . 1 . .
O O93 -0.0470(3) 0.0992(8) 0.1064(4) 0.0210(9) Uani d . 1 . .

loop_
_atom_site_aniso_label
_atom_site_aniso_U_11
_atom_site_aniso_U_22
_atom_site_aniso_U_33
_atom_site_aniso_U_12
_atom_site_aniso_U_13
_atom_site_aniso_U_23
Te11 0.01596(17) 0.01292(16) 0.01879(19) -0.01138(16) 0.00727(14) -0.00158(14)
Te12 0.0217(2) 0.0367(2) 0.0182(2) -0.0247(2) -0.00534(16) 0.01315(18)
Te13 0.01000(15) 0.01022(15) 0.01161(17) -0.00806(14) 0.00182(12) 0.00057(12)
Te21 0.01741(18) 0.01834(18) 0.01391(19) -0.01449(17) 0.00345(14) -0.00151(14)
Te22 0.0257(2) 0.0327(2) 0.01469(19) -0.0259(2) 0.00459(16) -0.00302(16)
Te23 0.01678(18) 0.01891(19) 0.01557(19) -0.01417(17) 0.00090(14) 0.00204(14)
Te31 0.01441(17) 0.01532(17) 0.01393(18) -0.01193(15) 0.00106(13) 0.00247(13)
Te32 0.01308(17) 0.01151(16) 0.01280(18) -0.00900(15) 0.00307(13) 0.00014(13)
Te33 0.01182(16) 0.01496(17) 0.01198(17) -0.01053(15) 0.00220(13) -0.00034(13)
Ca11 0.0151(5) 0.0136(5) 0.0155(6) -0.0115(5) 0.0044(4) -0.0003(4)
Ca12 0.0127(5) 0.0173(5) 0.0190(6) -0.0111(5) 0.0016(4) 0.0054(4)
Ca13 0.0144(5) 0.0150(5) 0.0153(6) -0.0108(5) 0.0060(4) -0.0024(4)
Ca21 0.0183(6) 0.0134(5) 0.0147(6) -0.0121(5) 0.0059(4) -0.0012(4)
Ca22 0.0213(6) 0.0133(5) 0.0148(6) -0.0134(5) 0.0027(5) 0.0007(4)
Ca23 0.0149(6) 0.0139(5) 0.0170(6) -0.0064(5) 0.0067(5) 0.0038(5)
Ca31 0.0192(6) 0.0152(5) 0.0145(6) -0.0141(5) 0.0024(4) 0.0015(4)
Ca32 0.0175(5) 0.0162(5) 0.0121(5) -0.0143(5) 0.0037(4) -0.0010(4)
Ca33 0.0135(5) 0.0210(6) 0.0135(6) -0.0130(5) 0.0039(4) -0.0018(4)
O11 0.023(2) 0.020(2) 0.018(2) -0.019(2) 0.0077(17) -0.0030(17)
O12 0.043(3) 0.020(2) 0.044(3) -0.017(3) 0.031(3) -0.003(2)
O13 0.0164(19) 0.0165(19) 0.019(2) -0.0143(18) 0.0036(16) 0.0006(16)
O21 0.014(2) 0.015(2) 0.020(2) -0.0102(18) 0.0069(17) -0.0027(16)
O22 0.029(3) 0.019(3) 0.028(3) -0.002(2) 0.010(2) 0.002(2)
O23 0.023(2) 0.021(2) 0.012(2) -0.019(2) 0.0062(17) -0.0066(16)
O31 0.025(2) 0.029(2) 0.032(3) -0.024(2) -0.002(2) 0.006(2)
O32A 0.021(4) 0.034(5) 0.026(4) -0.023(4) -0.005(3) 0.008(3)
O32B 0.031(8) 0.047(10) 0.013(6) -0.033(8) -0.015(5) 0.019(6)
O33 0.0107(19) 0.015(2) 0.014(2) -0.0076(18) 0.0007(15) 0.0004(16)
O41 0.039(3) 0.041(3) 0.012(2) -0.035(3) 0.006(2) -0.006(2)
O42 0.032(3) 0.044(3) 0.020(3) -0.033(3) 0.004(2) 0.002(2)
O43 0.033(3) 0.015(2) 0.016(2) -0.015(2) 0.009(2) 0.0009(17)
O51 0.056(4) 0.023(2) 0.025(3) -0.032(3) 0.015(2) -0.007(2)
O52 0.031(3) 0.022(3) 0.025(3) -0.016(2) -0.002(2) 0.005(2)
O53 0.049(3) 0.023(2) 0.026(3) -0.029(3) 0.014(2) -0.004(2)
O61 0.018(2) 0.019(2) 0.024(3) -0.013(2) 0.0095(19) -0.0055(18)
O62 0.023(2) 0.023(2) 0.020(2) -0.016(2) 0.0059(19) 0.0020(19)
O63 0.019(2) 0.029(3) 0.045(4) -0.007(2) 0.013(2) 0.021(2)
O71 0.0169(19) 0.0144(18) 0.012(2) -0.0129(18) 0.0013(15) 0.0022(15)
O72 0.0152(19) 0.0105(18) 0.014(2) -0.0088(17) 0.0024(15) 0.0026(15)
O73 0.012(2) 0.012(2) 0.039(3) -0.0052(18) 0.0099(19) 0.0048(19)
O81 0.023(2) 0.015(2) 0.024(2) -0.013(2) 0.0130(19) -0.0043(18)
O82 0.0156(19) 0.0101(18) 0.019(2) -0.0096(17) 0.0091(16) -0.0054(15)
O83 0.033(3) 0.026(2) 0.028(3) -0.027(2) -0.010(2) 0.011(2)
O91 0.029(2) 0.027(2) 0.020(2) -0.023(2) 0.0073(19) 0.0022(18)
O92 0.020(2) 0.018(2) 0.022(2) -0.014(2) 0.0065(18) 0.0038(17)
O93 0.016(2) 0.023(2) 0.026(2) -0.015(2) 0.0087(18) -0.0004(18)

loop_
_atom_type_symbol
_atom_type_description
_atom_type_scat_dispersion_real
_atom_type_scat_dispersion_imag
_atom_type_scat_source
O O 0.0106 0.0060 'International Tables Vol C Tables 4.2.6.8 and 6.1.1.4'
Ca Ca 0.2262 0.3064 'International Tables Vol C Tables 4.2.6.8 and 6.1.1.4'
Te Te -0.5308 1.6751 'International Tables Vol C Tables 4.2.6.8 and 6.1.1.4'

loop_
_geom_angle_atom_site_label_1
_geom_angle_atom_site_label_2
_geom_angle_atom_site_label_3
_geom_angle_site_symmetry_1
_geom_angle_site_symmetry_3
_geom_angle
_geom_angle_publ_flag
O31 Te11 O11 1_565 . 93.4(2) y
O31 Te11 O21 1_565 1_565 101.8(2) y
O11 Te11 O21 . 1_565 93.53(19) y
O32B Te12 O22 1_565 1_565 113.3(5) y
O32B Te12 O12 1_565 1_575 80.1(5) y
O22 Te12 O12 1_565 1_575 96.0(3) y
O32B Te12 O32A 1_565 1_565 37.0(5) y
O22 Te12 O32A 1_565 1_565 83.2(3) y
O12 Te12 O32A 1_575 1_565 104.4(3) y
O33 Te13 O23 . . 101.44(19) y
O33 Te13 O13 . . 98.7(2) y
O23 Te13 O13 . . 99.29(19) y
O41 Te21 O51 . . 103.1(2) y
O41 Te21 O61 . . 104.4(2) y
O51 Te21 O61 . . 92.5(2) y
O52 Te22 O42 . . 104.5(2) y
O52 Te22 O62 . . 94.9(2) y
O42 Te22 O62 . . 101.8(2) y
O63 Te23 O53 . . 103.3(3) y
O63 Te23 O43 . . 93.3(2) y
O53 Te23 O43 . . 94.8(2) y
O81 Te31 O71 . 1_565 92.92(19) y
O81 Te31 O91 . 1_565 93.9(2) y
O71 Te31 O91 1_565 1_565 93.74(19) y
O82 Te32 O92 1_545 1_565 98.1(2) y
O82 Te32 O72 1_545 . 92.63(18) y
O92 Te32 O72 1_565 . 88.95(19) y
O83 Te33 O73 . . 95.8(2) y
O83 Te33 O93 . . 93.1(2) y
O73 Te33 O93 . . 101.9(2) y
O41 Ca11 O83 . . 77.72(17) n
O41 Ca11 O71 . . 77.77(16) n
O83 Ca11 O71 . . 75.38(17) n
O41 Ca11 O11 . 2 87.28(16) n
O83 Ca11 O11 . 2 95.12(17) n
O71 Ca11 O11 . 2 163.64(15) n
O41 Ca11 O71 . 2_545 149.41(17) n
O83 Ca11 O71 . 2_545 112.91(16) n
O71 Ca11 O71 . 2_545 77.60(15) n
O11 Ca11 O71 2 2_545 118.66(15) n
O41 Ca11 O81 . 2 142.08(17) n
O83 Ca11 O81 . 2 68.56(16) n
O71 Ca11 O81 . 2 108.72(14) n
O11 Ca11 O81 2 2 79.17(15) n
O71 Ca11 O81 2_545 2 64.34(14) n
O41 Ca11 O21 . 2_545 106.85(17) n
O83 Ca11 O21 . 2_545 158.55(17) n
O71 Ca11 O21 . 2_545 125.96(14) n
O11 Ca11 O21 2 2_545 64.67(13) n
O71 Ca11 O21 2_545 2_545 74.13(14) n
O81 Ca11 O21 2 2_545 99.03(15) n
O41 Ca11 O91 . . 75.06(17) n
O83 Ca11 O91 . . 134.12(16) n
O71 Ca11 O91 . . 63.25(13) n
O11 Ca11 O91 2 . 119.44(14) n
O71 Ca11 O91 2_545 . 77.80(14) n
O81 Ca11 O91 2 . 142.03(15) n
O21 Ca11 O91 2_545 . 66.30(13) n
O83 Ca12 O42 2 . 148.60(18) n
O83 Ca12 O13 2 2_556 89.91(17) n
O42 Ca12 O13 . 2_556 106.49(16) n
O83 Ca12 O72 2 . 91.49(17) n
O42 Ca12 O72 . . 82.83(16) n
O13 Ca12 O72 2_556 . 158.48(15) n
O83 Ca12 O81 2 . 70.37(17) n
O42 Ca12 O81 . . 78.51(17) n
O13 Ca12 O81 2_556 . 128.04(15) n
O72 Ca12 O81 . . 72.28(14) n
O83 Ca12 O92 2 1_565 127.75(17) n
O42 Ca12 O92 . 1_565 76.94(18) n
O13 Ca12 O92 2_556 1_565 98.82(14) n
O72 Ca12 O92 . 1_565 63.79(13) n
O81 Ca12 O92 . 1_565 131.61(15) n
O83 Ca12 O91 2 1_565 84.70(16) n
O42 Ca12 O91 . 1_565 77.33(17) n
O13 Ca12 O91 2_556 1_565 68.02(14) n
O72 Ca12 O91 . 1_565 133.49(14) n
O81 Ca12 O91 . 1_565 62.79(14) n
O92 Ca12 O91 1_565 1_565 146.05(15) n
O83 Ca12 O73 2 2 58.71(15) n
O42 Ca12 O73 . 2 142.70(16) n
O13 Ca12 O73 2_556 2 94.13(14) n
O72 Ca12 O73 . 2 68.53(14) n
O81 Ca12 O73 . 2 112.75(15) n
O92 Ca12 O73 1_565 2 69.29(14) n
O91 Ca12 O73 1_565 2 139.90(14) n
O72 Ca13 O73 2_645 1_645 81.60(16) n
O72 Ca13 O43 2_645 1_645 173.51(16) n
O73 Ca13 O43 1_645 1_645 93.18(18) n
O72 Ca13 O82 2_645 . 112.06(14) n
O73 Ca13 O82 1_645 . 77.41(15) n
O43 Ca13 O82 1_645 . 70.21(15) n
O72 Ca13 O12 2_645 2_635 100.57(19) n
O73 Ca13 O12 1_645 2_635 171.95(18) n
O43 Ca13 O12 1_645 2_635 84.1(2) n
O82 Ca13 O12 . 2_635 108.57(16) n
O72 Ca13 O82 2_645 2_655 66.36(13) n
O73 Ca13 O82 1_645 2_655 113.13(16) n
O43 Ca13 O82 1_645 2_655 119.56(15) n
O82 Ca13 O82 . 2_655 64.75(17) n
O12 Ca13 O82 2_635 2_655 74.70(17) n
O72 Ca13 O53 2_645 1_645 109.79(15) n
O73 Ca13 O53 1_645 1_645 76.38(17) n
O43 Ca13 O53 1_645 1_645 64.99(15) n
O82 Ca13 O53 . 1_645 125.88(16) n
O12 Ca13 O53 2_635 1_645 95.62(19) n
O82 Ca13 O53 2_655 1_645 168.17(16) n
O72 Ca13 O22 2_645 2_645 70.44(15) n
O73 Ca13 O22 1_645 2_645 115.84(15) n
O43 Ca13 O22 1_645 2_645 108.84(17) n
O82 Ca13 O22 . 2_645 166.66(15) n
O12 Ca13 O22 2_635 2_645 58.40(16) n
O82 Ca13 O22 2_655 2_645 106.35(17) n
O53 Ca13 O22 1_645 2_645 62.19(18) n
O91 Ca21 O51 2_546 2_546 96.03(18) n
O91 Ca21 O62 2_546 2_556 95.72(17) n
O51 Ca21 O62 2_546 2_556 81.57(19) n
O91 Ca21 O21 2_546 1_556 75.24(16) n
O51 Ca21 O21 2_546 1_556 104.61(18) n
O62 Ca21 O21 2_556 1_556 169.39(16) n
O91 Ca21 O13 2_546 . 72.97(15) n
O51 Ca21 O13 2_546 . 167.26(18) n
O62 Ca21 O13 2_556 . 92.95(16) n
O21 Ca21 O13 1_556 . 79.20(14) n
O91 Ca21 O61 2_546 . 148.90(16) n
O51 Ca21 O61 2_546 . 112.45(17) n
O62 Ca21 O61 2_556 . 77.21(17) n
O21 Ca21 O61 1_556 . 107.59(16) n
O13 Ca21 O61 . . 77.16(14) n
O91 Ca21 O51 2_546 . 143.47(17) n
O51 Ca21 O51 2_546 . 70.5(2) n
O62 Ca21 O51 2_556 . 114.71(17) n
O21 Ca21 O51 1_556 . 75.74(16) n
O13 Ca21 O51 . . 122.13(16) n
O61 Ca21 O51 . . 62.65(15) n
O61 Ca22 O53 2_556 2_556 98.0(2) n
O61 Ca22 O22 2_556 1_556 158.62(19) n
O53 Ca22 O22 2_556 1_556 77.4(2) n
O61 Ca22 O62 2_556 . 80.09(17) n
O53 Ca22 O62 2_556 . 173.66(18) n
O22 Ca22 O62 1_556 . 106.6(2) n
O61 Ca22 O11 2_556 1_556 88.23(16) n
O53 Ca22 O11 2_556 1_556 106.97(16) n
O22 Ca22 O11 1_556 1_556 73.56(18) n
O62 Ca22 O11 . 1_556 79.09(15) n
O61 Ca22 O33 2_556 2_556 74.24(15) n
O53 Ca22 O33 2_556 2_556 83.18(17) n
O22 Ca22 O33 1_556 2_556 125.03(18) n
O62 Ca22 O33 . 2_556 90.48(17) n
O11 Ca22 O33 1_556 2_556 160.99(15) n
O61 Ca22 O52 2_556 . 128.25(16) n
O53 Ca22 O52 2_556 . 115.48(18) n
O22 Ca22 O52 1_556 . 71.19(19) n
O62 Ca22 O52 . . 62.22(16) n
O11 Ca22 O52 1_556 . 115.40(16) n
O33 Ca22 O52 2_556 . 72.15(16) n
O52 Ca23 O33 2_556 . 84.69(18) n
O52 Ca23 O63 2_556 . 110.8(2) n
O33 Ca23 O63 . . 75.26(17) n
O52 Ca23 O92 2_556 2_546 92.33(18) n
O33 Ca23 O92 . 2_546 88.98(16) n
O63 Ca23 O92 . 2_546 150.2(2) n
O52 Ca23 O12 2_556 1_486 166.9(2) n
O33 Ca23 O12 . 1_486 101.84(19) n
O63 Ca23 O12 . 1_486 82.1(2) n
O92 Ca23 O12 2_546 1_486 76.56(17) n
O52 Ca23 O63 2_556 2_476 88.2(2) n
O33 Ca23 O63 . 2_476 137.56(17) n
O63 Ca23 O63 . 2_476 68.4(2) n
O92 Ca23 O63 2_546 2_476 133.17(17) n
O12 Ca23 O63 1_486 2_476 94.3(2) n
O52 Ca23 O43 2_556 2_476 87.91(19) n
O33 Ca23 O43 . 2_476 157.47(16) n
O63 Ca23 O43 . 2_476 127.19(16) n
O92 Ca23 O43 2_546 2_476 70.06(15) n
O12 Ca23 O43 1_486 2_476 81.78(18) n
O63 Ca23 O43 2_476 2_476 63.15(15) n
O93 Ca31 O71 2 . 158.87(16) n
O93 Ca31 O21 2 . 93.48(17) n
O71 Ca31 O21 . . 81.80(15) n
O93 Ca31 O93 2 . 76.57(17) n
O71 Ca31 O93 . . 110.03(15) n
O21 Ca31 O93 . . 167.76(16) n
O93 Ca31 O13 2 1_554 76.22(15) n
O71 Ca31 O13 . 1_554 122.78(15) n
O21 Ca31 O13 . 1_554 80.80(15) n
O93 Ca31 O13 . 1_554 89.79(15) n
O93 Ca31 O23 2 2_556 81.64(16) n
O71 Ca31 O23 . 2_556 79.84(15) n
O21 Ca31 O23 . 2_556 105.47(14) n
O93 Ca31 O23 . 2_556 80.43(15) n
O13 Ca31 O23 1_554 2_556 157.36(15) n
O93 Ca31 O83 2 . 129.33(15) n
O71 Ca31 O83 . . 68.49(14) n
O21 Ca31 O83 . . 123.68(15) n
O93 Ca31 O83 . . 60.88(14) n
O13 Ca31 O83 1_554 . 77.37(14) n
O23 Ca31 O83 2_556 . 114.32(14) n
O32A Ca32 O32B 2_645 2_645 30.5(4) n
O32A Ca32 O72 2_645 . 86.3(2) n
O32B Ca32 O72 2_645 . 104.9(3) n
O32A Ca32 O81 2_645 . 99.7(3) n
O32B Ca32 O81 2_645 . 80.1(4) n
O72 Ca32 O81 . . 78.29(16) n
O32A Ca32 O22 2_645 . 119.6(3) n
O32B Ca32 O22 2_645 . 144.0(4) n
O72 Ca32 O22 . . 84.5(2) n
O81 Ca32 O22 . . 135.8(2) n
O32A Ca32 O31 2_645 1_565 93.6(2) n
O32B Ca32 O31 2_645 1_565 68.6(3) n
O72 Ca32 O31 . 1_565 162.45(17) n
O81 Ca32 O31 . 1_565 84.44(17) n
O22 Ca32 O31 . 1_565 110.5(2) n
O32A Ca32 O32A 2_645 . 60.4(4) n
O32B Ca32 O32A 2_645 . 86.5(4) n
O72 Ca32 O32A . . 84.7(2) n
O81 Ca32 O32A . . 154.8(2) n
O22 Ca32 O32A . . 59.4(2) n
O31 Ca32 O32A 1_565 . 110.4(2) n
O32A Ca32 O11 2_645 . 158.3(2) n
O32B Ca32 O11 2_645 . 131.0(4) n
O72 Ca32 O11 . . 114.86(15) n
O81 Ca32 O11 . . 81.07(16) n
O22 Ca32 O11 . . 69.87(16) n
O31 Ca32 O11 1_565 . 64.81(14) n
O32A Ca32 O11 . . 123.4(2) n
O82 Ca33 O31 . 2_645 86.66(17) n
O82 Ca33 O73 . 1_645 82.85(16) n
O31 Ca33 O73 2_645 1_645 93.72(18) n
O82 Ca33 O23 . 1_644 173.34(16) n
O31 Ca33 O23 2_645 1_644 95.41(17) n
O73 Ca33 O23 1_645 1_644 90.69(16) n
O82 Ca33 O12 . 1_575 79.95(16) n
O31 Ca33 O12 2_645 1_575 115.1(2) n
O73 Ca33 O12 1_645 1_575 145.2(2) n
O23 Ca33 O12 1_644 1_575 104.75(17) n
O82 Ca33 O92 . 2_635 82.69(14) n
O31 Ca33 O92 2_645 2_635 167.66(16) n
O73 Ca33 O92 1_645 2_635 78.83(17) n
O23 Ca33 O92 1_644 2_635 94.50(15) n
O12 Ca33 O92 1_575 2_635 69.12(18) n
O82 Ca33 O32B . 1_565 86.5(3) n
O31 Ca33 O32B 2_645 1_565 62.5(3) n
O73 Ca33 O32B 1_645 1_565 154.5(3) n
O23 Ca33 O32B 1_644 1_565 100.1(3) n
O12 Ca33 O32B 1_575 1_565 53.6(3) n
O92 Ca33 O32B 2_635 1_565 122.7(3) n
Te11 O11 Ca22 . 1_554 120.6(2) n
Te11 O11 Ca11 . 2 101.92(18) n
Ca22 O11 Ca11 1_554 2 129.49(18) n
Te11 O11 Ca32 . . 96.75(17) n
Ca22 O11 Ca32 1_554 . 103.29(16) n
Ca11 O11 Ca32 2 . 96.81(15) n
Te12 O12 Ca23 1_535 1_624 122.9(3) n
Te12 O12 Ca33 1_535 1_535 117.9(3) n
Ca23 O12 Ca33 1_624 1_535 101.53(19) n
Te12 O12 Ca13 1_535 2_635 111.2(2) n
Ca23 O12 Ca13 1_624 2_635 100.0(3) n
Ca33 O12 Ca13 1_535 2_635 99.59(18) n
Te13 O13 Ca12 . 2_556 126.4(2) n
Te13 O13 Ca31 . 1_556 115.91(19) n
Ca12 O13 Ca31 2_556 1_556 98.31(15) n
Te13 O13 Ca21 . . 112.01(19) n
Ca12 O13 Ca21 2_556 . 102.87(15) n
Ca31 O13 Ca21 1_556 . 96.63(14) n
Te11 O21 Ca31 1_545 . 132.5(2) n
Te11 O21 Ca21 1_545 1_554 121.2(2) n
Ca31 O21 Ca21 . 1_554 101.06(16) n
Te11 O21 Ca11 1_545 2_545 96.90(18) n
Ca31 O21 Ca11 . 2_545 97.64(16) n
Ca21 O21 Ca11 1_554 2_545 98.03(16) n
Te12 O22 Ca22 1_545 1_554 130.9(3) n
Te12 O22 Ca32 1_545 . 113.9(3) n
Ca22 O22 Ca32 1_554 . 112.2(2) n
Te12 O22 Ca13 1_545 2_645 92.4(2) n
Ca22 O22 Ca13 1_554 2_645 102.4(3) n
Ca32 O22 Ca13 . 2_645 91.6(2) n
Te13 O23 Ca33 . 1_466 131.5(2) n
Te13 O23 Ca31 . 2_556 107.64(19) n
Ca33 O23 Ca31 1_466 2_556 116.37(17) n
Te11 O31 Ca33 1_545 2_645 137.1(2) n
Te11 O31 Ca32 1_545 1_545 103.0(2) n
Ca33 O31 Ca32 2_645 1_545 119.6(2) n
O32B O32A Te12 . 1_545 65.8(7) n
O32B O32A Ca32 . 2_645 75.6(7) n
Te12 O32A Ca32 1_545 2_645 136.6(4) n
O32B O32A Ca32 . . 145.0(9) n
Te12 O32A Ca32 1_545 . 103.5(3) n
Ca32 O32A Ca32 2_645 . 119.6(4) n
O32A O32B Te12 . 1_545 77.2(7) n
O32A O32B Ca32 . 2_645 74.0(8) n
Te12 O32B Ca32 1_545 2_645 145.0(8) n
O32A O32B Ca33 . 1_545 143.9(10) n
Te12 O32B Ca33 1_545 1_545 105.8(6) n
Ca32 O32B Ca33 2_645 1_545 109.2(4) n
Te13 O33 Ca23 . . 141.8(2) n
Te13 O33 Ca22 . 2_556 116.40(19) n
Ca23 O33 Ca22 . 2_556 98.40(16) n
Te21 O41 Ca11 . . 137.2(3) n
Te22 O42 Ca12 . . 133.6(2) n
Te23 O43 Ca13 . 1_465 102.5(2) n
Te23 O43 Ca23 . 2_476 97.1(2) n
Ca13 O43 Ca23 1_465 2_476 93.8(2) n
Te21 O51 Ca21 . 2_546 133.8(3) n
Te21 O51 Ca21 . . 99.2(2) n
Ca21 O51 Ca21 2_546 . 109.5(2) n
Te22 O52 Ca23 . 2_556 136.9(3) n
Te22 O52 Ca22 . . 92.9(2) n
Ca23 O52 Ca22 2_556 . 90.7(2) n
Te23 O53 Ca22 . 2_556 122.5(2) n
Te23 O53 Ca13 . 1_465 97.1(2) n
Ca22 O53 Ca13 2_556 1_465 117.2(2) n
Te21 O61 Ca22 . 2_556 138.5(3) n
Te21 O61 Ca21 . . 101.7(2) n
Ca22 O61 Ca21 2_556 . 99.20(18) n
Te22 O62 Ca21 . 2_556 137.3(2) n
Te22 O62 Ca22 . . 107.6(2) n
Ca21 O62 Ca22 2_556 . 103.3(2) n
Te23 O63 Ca23 . . 136.0(3) n
Te23 O63 Ca23 . 2_476 106.4(2) n
Ca23 O63 Ca23 . 2_476 111.6(2) n
Te31 O71 Ca31 1_545 . 130.3(2) n
Te31 O71 Ca11 1_545 . 101.58(17) n
Ca31 O71 Ca11 . . 114.98(17) n
Te31 O71 Ca11 1_545 2_545 100.35(17) n
Ca31 O71 Ca11 . 2_545 103.16(16) n
Ca11 O71 Ca11 . 2_545 102.40(15) n
Te32 O72 Ca32 . . 131.0(2) n
Te32 O72 Ca13 . 2_645 99.25(17) n
Ca32 O72 Ca13 . 2_645 112.55(17) n
Te32 O72 Ca12 . . 94.12(17) n
Ca32 O72 Ca12 . . 104.64(15) n
Ca13 O72 Ca12 2_645 . 114.36(18) n
Te33 O73 Ca33 . 1_465 142.8(2) n
Te33 O73 Ca13 . 1_465 119.6(2) n
Ca33 O73 Ca13 1_465 1_465 97.28(16) n
Te33 O73 Ca12 . 2 87.73(17) n
Ca33 O73 Ca12 1_465 2 94.38(17) n
Ca13 O73 Ca12 1_465 2 95.17(17) n
Te31 O81 Ca32 . . 142.3(3) n
Te31 O81 Ca12 . . 100.99(19) n
Ca32 O81 Ca12 . . 104.32(17) n
Te31 O81 Ca11 . 2 98.43(18) n
Ca32 O81 Ca11 . 2 102.49(18) n
Ca12 O81 Ca11 . 2 103.15(18) n
Te32 O82 Ca33 1_565 . 135.9(2) n
Te32 O82 Ca13 1_565 . 109.82(19) n
Ca33 O82 Ca13 . . 97.80(15) n
Te32 O82 Ca13 1_565 2_655 96.54(17) n
Ca33 O82 Ca13 . 2_655 102.01(16) n
Ca13 O82 Ca13 . 2_655 115.25(17) n
Te33 O83 Ca12 . 2 115.6(2) n
Te33 O83 Ca11 . . 126.8(2) n
Ca12 O83 Ca11 2 . 114.3(2) n
Te33 O83 Ca31 . . 95.6(2) n
Ca12 O83 Ca31 2 . 91.47(18) n
Ca11 O83 Ca31 . . 100.56(18) n
Te31 O91 Ca21 1_545 2_546 143.3(3) n
Te31 O91 Ca12 1_545 1_545 92.70(18) n
Ca21 O91 Ca12 2_546 1_545 99.51(16) n
Te31 O91 Ca11 1_545 . 91.81(17) n
Ca21 O91 Ca11 2_546 . 99.11(16) n
Ca12 O91 Ca11 1_545 . 141.93(19) n
Te32 O92 Ca23 1_545 2_546 115.7(2) n
Te32 O92 Ca12 1_545 1_545 93.01(17) n
Ca23 O92 Ca12 2_546 1_545 124.46(19) n
Te32 O92 Ca33 1_545 2_635 132.1(2) n
Ca23 O92 Ca33 2_546 2_635 94.17(16) n
Ca12 O92 Ca33 1_545 2_635 99.84(16) n
Te33 O93 Ca31 . 2 140.8(2) n
Te33 O93 Ca31 . . 109.5(2) n
Ca31 O93 Ca31 2 . 103.43(17) n

loop_
_geom_bond_atom_site_label_1
_geom_bond_atom_site_label_2
_geom_bond_site_symmetry_2
_geom_bond_distance
_geom_bond_publ_flag
Te11 O31 1_565 1.856(5) y
Te11 O11 . 1.871(4) y
Te11 O21 1_565 1.877(4) y
Te11 Ca32 . 3.3858(12) n
Te11 Ca11 2 3.4018(12) n
Te11 Ca22 1_554 3.7741(13) n
Te11 Ca21 1_564 3.7981(13) n
Te12 O32B 1_565 1.805(11) y
Te12 O22 1_565 1.822(6) y
Te12 O12 1_575 1.859(6) y
Te12 O32A 1_565 1.930(8) y
Te12 Ca32 1_565 3.5775(13) n
Te12 Ca13 2_655 3.6042(13) n
Te12 Ca33 . 3.6870(14) n
Te12 Ca23 1_644 3.7400(16) n
Te12 Ca22 1_564 3.8131(14) n
Te13 O33 . 1.851(4) y
Te13 O23 . 1.877(4) y
Te13 O13 . 1.893(4) y
Te13 Ca31 2_556 3.6366(13) n
Te13 Ca21 . 3.6767(13) n
Te13 Ca22 2_556 3.7213(13) n
Te13 Ca31 1_556 3.7465(12) n
Te21 O41 . 1.835(5) y
Te21 O51 . 1.852(5) y
Te21 O61 . 1.861(4) y
Te21 Ca21 . 3.4402(13) n
Te22 O52 . 1.842(6) y
Te22 O42 . 1.846(5) y
Te22 O62 . 1.847(5) y
Te22 Ca22 . 3.4429(14) n
Te23 O63 . 1.820(5) y
Te23 O53 . 1.847(5) y
Te23 O43 . 1.856(5) y
Te23 Ca13 1_465 3.3822(13) n
Te23 Ca23 2_476 3.4262(14) n
Te23 Ca22 2_556 3.6788(13) n
Te31 O81 . 1.858(4) y
Te31 O71 1_565 1.860(4) y
Te31 O91 1_565 1.861(4) y
Te31 Ca11 1_565 3.3473(12) n
Te31 Ca12 . 3.3694(14) n
Te31 Ca11 2 3.3760(13) n
Te31 Ca31 1_565 3.7979(12) n
Te32 O82 1_545 1.859(4) y
Te32 O92 1_565 1.880(4) y
Te32 O72 . 1.890(4) y
Te32 Ca12 . 3.2227(12) n
Te32 Ca13 2_645 3.3043(13) n
Te32 Ca13 1_545 3.5501(13) n
Te32 Ca23 2_556 3.5945(14) n
Te32 Ca32 . 3.8261(12) n
Te33 O83 . 1.847(5) y
Te33 O73 . 1.854(4) y
Te33 O93 . 1.865(4) y
Te33 Ca31 . 3.5323(13) n
Te33 Ca12 2 3.5485(14) n
Te33 Ca13 1_465 3.7283(13) n
Te33 Ca11 . 3.7701(12) n
Ca11 O41 . 2.360(5) y
Ca11 O83 . 2.362(5) y
Ca11 O71 . 2.434(4) y
Ca11 O11 2 2.480(4) y
Ca11 O71 2_545 2.503(4) y
Ca11 O81 2 2.559(5) y
Ca11 O21 2_545 2.621(5) y
Ca11 O91 . 2.724(5) y
Ca11 Te31 1_545 3.3473(12) n
Ca11 Te31 2 3.3760(13) n
Ca11 Te11 2 3.4018(12) n
Ca12 O83 2 2.336(5) y
Ca12 O42 . 2.342(5) y
Ca12 O13 2_556 2.407(4) y
Ca12 O72 . 2.478(4) y
Ca12 O81 . 2.478(5) y
Ca12 O92 1_565 2.521(4) y
Ca12 O91 1_565 2.722(5) y
Ca12 O73 2 3.100(6) y
Ca12 Te33 2 3.5486(14) n
Ca12 Ca31 2 3.7204(17) n
Ca13 O72 2_645 2.423(4) y
Ca13 O73 1_645 2.447(5) y
Ca13 O43 1_645 2.455(5) y
Ca13 O82 . 2.459(4) y
Ca13 O12 2_635 2.487(6) y
Ca13 O82 2_655 2.528(5) y
Ca13 O53 1_645 2.613(5) y
Ca13 O22 2_645 3.035(8) y
Ca13 Te32 2_645 3.3042(13) n
Ca13 Te23 1_645 3.3823(13) n
Ca13 Te32 1_565 3.5500(13) n
Ca13 Ca33 . 3.5895(18) n
Ca21 O91 2_546 2.315(4) y
Ca21 O51 2_546 2.332(5) y
Ca21 O62 2_556 2.338(5) y
Ca21 O21 1_556 2.470(5) y
Ca21 O13 . 2.522(4) y
Ca21 O61 . 2.540(5) y
Ca21 O51 . 2.618(6) y
Ca21 Ca22 2_556 3.7161(17) n
Ca21 Ca31 1_556 3.7581(18) n
Ca21 Te11 1_546 3.7981(13) n
Ca22 O61 2_556 2.337(5) y
Ca22 O53 2_556 2.339(5) y
Ca22 O22 1_556 2.363(6) y
Ca22 O62 . 2.400(5) y
Ca22 O11 1_556 2.459(4) y
Ca22 O33 2_556 2.509(5) y
Ca22 O52 . 2.816(6) y
Ca22 Ca23 2_556 3.6745(18) n
Ca22 Te23 2_556 3.6789(13) n
Ca22 Ca21 2_556 3.7161(17) n
Ca22 Te13 2_556 3.7214(13) n
Ca23 O52 2_556 2.325(6) y
Ca23 O33 . 2.343(4) y
Ca23 O63 . 2.345(5) y
Ca23 O92 2_546 2.355(4) y
Ca23 O12 1_486 2.389(7) y
Ca23 O63 2_476 2.434(5) y
Ca23 O43 2_476 2.658(5) y
Ca23 Te23 2_476 3.4262(14) n
Ca23 Te32 2_556 3.5944(14) n
Ca23 Ca22 2_556 3.6746(18) n
Ca23 Ca33 1_466 3.7334(19) n
Ca23 Ca13 2_566 3.7346(17) n
Ca31 O93 2 2.306(5) y
Ca31 O71 . 2.320(4) y
Ca31 O21 . 2.398(5) y
Ca31 O93 . 2.441(5) y
Ca31 O13 1_554 2.510(4) y
Ca31 O23 2_556 2.597(5) y
Ca31 O83 . 2.836(6) y
Ca31 Te13 2_556 3.6366(13) n
Ca31 Ca12 2 3.7205(17) n
Ca31 Ca31 2 3.727(2) n
Ca31 Te13 1_554 3.7465(12) n
Ca32 O32A 2_645 2.256(8) y
Ca32 O32B 2_645 2.272(13) y
Ca32 O72 . 2.310(4) y
Ca32 O81 . 2.320(5) y
Ca32 O22 . 2.427(6) y
Ca32 O31 1_565 2.444(5) y
Ca32 O32A . 2.596(8) y
Ca32 O11 . 2.610(5) y
Ca32 Te12 1_545 3.5775(13) n
Ca32 Ca11 2 3.8079(17) n
Ca33 O82 . 2.302(4) y
Ca33 O31 2_645 2.315(5) y
Ca33 O73 1_645 2.335(5) y
Ca33 O23 1_644 2.339(4) y
Ca33 O12 1_575 2.431(6) y
Ca33 O92 2_635 2.731(5) y
Ca33 O32B 1_565 2.761(14) y
Ca33 Ca23 1_644 3.7333(19) y
Ca33 Ca13 2_655 3.7568(17) y
Ca33 Ca12 2_645 4.0205(19) y
